data_2021391
loop_
_publ_author_name
'Parbhakar, Swati'
'Kaushik, Reetam'
'Hussain, Firasat'

_publ_section_title
;
 Synthesis and characterization of self-assembled inorganic--organic
 hybrid arsenotungstates
;
_journal_coeditor_code JR3013
_journal_issue 12
_journal_name_full 'Acta Crystallographica Section C Structural Chemistry'
_journal_paper_doi 10.1107/S2053229618014171
_journal_volume 74
_journal_year 2018
_chemical_formula_moiety 'C116 H90.67 As2 Cu8 Eu2 K2 N16 O110 W22, 7.5(O)'
_chemical_formula_sum 'C116 H90.67 As2 Cu8 Eu2 K2 N16 O117.5 W22'
_chemical_formula_weight 8673.69
_space_group_crystal_system monoclinic
_space_group_IT_number 15
_space_group_name_Hall '-I 2ya'
_space_group_name_H-M_alt 'I 1 2/a 1'
_symmetry_space_group_name_Hall '-I 2ya'
_symmetry_space_group_name_H-M 'I 1 2/a 1'
_atom_sites_solution_hydrogens geom
_audit_creation_date 2018-11-01
_audit_creation_method
;
Olex2 1.2
(compiled 2018.05.29 svn.r3508 for OlexSys, GUI svn.r5506)
;
_cell_angle_alpha 90
_cell_angle_beta 107.836(4)
_cell_angle_gamma 90
_cell_formula_units_Z 4
_cell_length_a 30.5449(13)
_cell_length_b 14.2507(5)
_cell_length_c 48.6187(17)
_cell_measurement_reflns_used 11692
_cell_measurement_temperature 293(2)
_cell_measurement_theta_max 28.1960
_cell_measurement_theta_min 3.1500
_cell_volume 20145.9(14)
_computing_cell_refinement 'CrysAlis PRO (Agilent, 2013)'
_computing_data_collection 'CrysAlis PRO (Agilent, 2013)'
_computing_data_reduction 'CrysAlis PRO (Agilent, 2013)'
_computing_molecular_graphics 'OLEX2 (Dolomanov <i>et al.</i>,  2009)'
_computing_publication_material 'OLEX2 (Dolomanov <i>et al.</i>,  2009)'
_computing_structure_refinement 'SHELXL (Sheldrick, 2015b)'
_computing_structure_solution 'SHELXT2014 (Sheldrick, 2015a)'
_diffrn_ambient_temperature 293(2)
_diffrn_detector 'CCD plate'
_diffrn_detector_area_resol_mean 15.9853
_diffrn_detector_type Sapphire3
_diffrn_measured_fraction_theta_full 0.989
_diffrn_measured_fraction_theta_max 0.988
_diffrn_measurement_details
;
List of Runs (angles in degrees, time in seconds):

  # Type    Start    End  Width  t~exp~   \w     \q     \k     \f   Frames
--------------------------------------------------------------------------
  1  \w    -80.00 -54.00   1.00   12.00    --  -16.10   0.00-180.00   26
  2  \w    -86.00   6.00   1.00   12.00    --  -16.10 -77.00  30.00   92
  3  \w    -49.00  53.00   1.00   12.00    --  -16.10   0.00-180.00  102
  4  \w    -80.00   9.00   1.00   12.00    --  -16.10 -38.00 150.00   89
  5  \w      7.00  56.00   1.00   12.00    --  -16.10  38.00 -30.00   49
  6  \w    -25.00  23.00   1.00   12.00    --  -16.10 -99.00 -90.00   48
  7  \w    -50.00  28.00   1.00   12.00    --   20.31 -77.00 -90.00   78
;
_diffrn_measurement_device 'four-circle diffractometer'
_diffrn_measurement_device_type 'Agilent Xcalibur Sapphire3'
_diffrn_measurement_method '\w scans'
_diffrn_orient_matrix_type 'CrysAlisPro convention (1999,Acta A55,543-557)'
_diffrn_orient_matrix_UB_11 -0.0117396000
_diffrn_orient_matrix_UB_12 -0.0225683000
_diffrn_orient_matrix_UB_13 -0.0132065000
_diffrn_orient_matrix_UB_21 -0.0006317000
_diffrn_orient_matrix_UB_22 -0.0422487000
_diffrn_orient_matrix_UB_23 0.0075803000
_diffrn_orient_matrix_UB_31 -0.0213704000
_diffrn_orient_matrix_UB_32 0.0136012000
_diffrn_orient_matrix_UB_33 0.0016811000
_diffrn_radiation_monochromator graphite
_diffrn_radiation_probe x-ray
_diffrn_radiation_type MoK\a
_diffrn_radiation_wavelength 0.71073
_diffrn_reflns_av_R_equivalents 0.1090
_diffrn_reflns_av_unetI/netI 0.1040
_diffrn_reflns_Laue_measured_fraction_full 0.989
_diffrn_reflns_Laue_measured_fraction_max 0.988
_diffrn_reflns_limit_h_max 37
_diffrn_reflns_limit_h_min -29
_diffrn_reflns_limit_k_max 17
_diffrn_reflns_limit_k_min -17
_diffrn_reflns_limit_l_max 59
_diffrn_reflns_limit_l_min -59
_diffrn_reflns_number 83314
_diffrn_reflns_point_group_measured_fraction_full 0.989
_diffrn_reflns_point_group_measured_fraction_max 0.988
_diffrn_reflns_theta_full 25.242
_diffrn_reflns_theta_max 25.682
_diffrn_reflns_theta_min 2.802
_diffrn_source 'fine-focus sealed X-ray tube'
_diffrn_source_type 'Enhance (Mo) X-ray Source'
_exptl_absorpt_coefficient_mu 14.426
_exptl_absorpt_correction_T_max 1.00000
_exptl_absorpt_correction_T_min 0.07903
_exptl_absorpt_correction_type multi-scan
_exptl_absorpt_process_details
;
(CrysAlis PRO; Agilent, 2013)
;
_exptl_crystal_colour Blue
_exptl_crystal_density_diffrn 2.860
_exptl_crystal_description Block
_exptl_crystal_F_000 15715
_exptl_crystal_size_max 0.09
_exptl_crystal_size_mid 0.07
_exptl_crystal_size_min 0.01
_refine_diff_density_max 2.777
_refine_diff_density_min -1.558
_refine_diff_density_rms 0.394
_refine_ls_extinction_method none
_refine_ls_goodness_of_fit_ref 1.057
_refine_ls_hydrogen_treatment constr
_refine_ls_matrix_type full
_refine_ls_number_parameters 995
_refine_ls_number_reflns 18907
_refine_ls_number_restraints 0
_refine_ls_restrained_S_all 1.057
_refine_ls_R_factor_all 0.1011
_refine_ls_R_factor_gt 0.0635
_refine_ls_shift/su_max 0.001
_refine_ls_shift/su_mean 0.000
_refine_ls_structure_factor_coef Fsqd
_refine_ls_weighting_details 'w=1/[\s^2^(Fo^2^)+(0.0554P)^2^+694.6223P] where P=(Fo^2^+2Fc^2^)/3'
_refine_ls_weighting_scheme calc
_refine_ls_wR_factor_gt 0.1444
_refine_ls_wR_factor_ref 0.1739
_reflns_Friedel_coverage 0.000
_reflns_number_gt 12701
_reflns_number_total 18907
_reflns_threshold_expression 'I > 2\s(I)'
_cod_data_source_file jr3013sup1.cif
_cod_data_source_block fhsp17b
_cod_original_formula_sum 'C116 H90.67 As2 Cu8 Eu2 K2 N16 O117.50 W22'
_cod_database_code 2021391
_publcif_datablock.id {229a5307-5d7d-4b6d-bcb8-2d7f0885f29d}

_shelx_shelxl_version_number 2018/3
_chemical_oxdiff_formula 'Cu As W O Eu C N Rb Cl H'
_chemical_oxdiff_usercomment 29-06-2016
_shelx_space_group_comment
;
The symmetry employed for this shelxl refinement is uniquely defined
by the following loop, which should always be used as a source of
symmetry information in preference to the above space-group names.
They are only intended as comments.
;
_exptl_absorpt_special_details
;
CrysAlisPro, Agilent Technologies,
Version 1.171.36.32 (release 02-08-2013 CrysAlis171 .NET)
(compiled Aug  2 2013,16:46:58)
Empirical absorption correction using spherical harmonics,
implemented in SCALE3 ABSPACK scaling algorithm.
;
_reflns_odcompleteness_completeness 98.21
_reflns_odcompleteness_iscentric 1
_reflns_odcompleteness_theta 26.32
_olex2_refinement_description
;
1. Fixed Uiso
 At 1.2 times of:
  All C(H) groups, All C(H,H) groups
 At 1.5 times of:
  All C(H,H,H) groups
2. Others
 Fixed Sof: H54C(0.3336) K1(0.6664) K2(0.3336) O53(0.5) O54(0.25) O61(0.5)
3.a Secondary CH2 refined with riding coordinates:
 C52(H52A,H52B)
3.b Aromatic/amide H refined with riding coordinates:
 C1(H1), C2(H2), C3(H3), C5(H5), C6(H6), C8(H8), C9(H9), C10(H10), C13(H13),
 C14(H14), C15(H15), C17(H17), C18(H18), C20(H20), C21(H21), C22(H22), C25(H25),
  C26(H26), C27(H27), C29(H29), C30(H30), C32(H32), C33(H33), C34(H34),
 C37(H37), C38(H38), C39(H39), C41(H41), C42(H42), C44(H44), C45(H45), C46(H46)
3.c Idealised Me refined as rotating group:
 C50(H50A,H50B,H50C), C54(H54A,H54B,H54C), C56(H56A,H56B,H56C), C58(H58A,H58B,
 H58C)
;
_olex2_submission_special_instructions 'No special instructions were received'
_oxdiff_exptl_absorpt_empirical_details
;
Empirical correction (ABSPACK) includes:
- Absorption correction using spherical harmonics
- Frame scaling
;
_oxdiff_exptl_absorpt_empirical_full_max 9.296
_oxdiff_exptl_absorpt_empirical_full_min 0.603

loop_
_space_group_symop_operation_xyz
'x, y, z'
'-x+1/2, y, -z'
'x+1/2, y+1/2, z+1/2'
'-x+1, y+1/2, -z+1/2'
'-x, -y, -z'
'x-1/2, -y, z'
'-x+1/2, -y+1/2, -z+1/2'
'x, -y+1/2, z+1/2'

loop_
_atom_site_label
_atom_site_type_symbol
_atom_site_fract_x
_atom_site_fract_y
_atom_site_fract_z
_atom_site_U_iso_or_equiv
_atom_site_adp_type
_atom_site_occupancy
_atom_site_site_symmetry_order
_atom_site_calc_flag
_atom_site_refinement_flags_posn
_atom_site_refinement_flags_adp
_atom_site_refinement_flags_occupancy
C1 C 0.2125(7) -0.1049(15) 0.3911(5) 0.043(6) Uani 1 1 d . . .
H1 H 0.234323 -0.095446 0.381601 0.052 Uiso 1 1 calc R . .
C2 C 0.2264(10) -0.119(2) 0.4206(6) 0.069(8) Uiso 1 1 d . . .
H2 H 0.257613 -0.120681 0.430782 0.083 Uiso 1 1 calc R . .
C3 C 0.1951(9) -0.129(2) 0.4347(5) 0.070(9) Uani 1 1 d . . .
H3 H 0.205141 -0.138746 0.454616 0.084 Uiso 1 1 calc R . .
C4 C 0.1494(8) -0.1257(16) 0.4208(5) 0.045(6) Uani 1 1 d . . .
C5 C 0.1125(10) -0.1405(18) 0.4327(6) 0.062(8) Uani 1 1 d . . .
H5 H 0.119890 -0.151202 0.452470 0.074 Uiso 1 1 calc R . .
C6 C 0.0684(8) -0.1399(18) 0.4173(6) 0.055(7) Uani 1 1 d . . .
H6 H 0.045659 -0.146081 0.426308 0.066 Uiso 1 1 calc R . .
C7 C 0.0565(7) -0.1298(14) 0.3869(5) 0.040(6) Uani 1 1 d . . .
C8 C 0.0110(8) -0.1338(19) 0.3683(6) 0.059(7) Uani 1 1 d . . .
H8 H -0.012914 -0.145483 0.375867 0.071 Uiso 1 1 calc R . .
C9 C 0.0017(8) -0.1211(16) 0.3397(6) 0.060(8) Uani 1 1 d . . .
H9 H -0.028394 -0.125271 0.327489 0.072 Uiso 1 1 calc R . .
C10 C 0.0394(9) -0.1008(16) 0.3281(6) 0.057(7) Uani 1 1 d . . .
H10 H 0.033265 -0.088820 0.308482 0.068 Uiso 1 1 calc R . .
C11 C 0.0892(7) -0.1145(17) 0.3733(5) 0.047(6) Uani 1 1 d . . .
C12 C 0.1363(6) -0.1135(13) 0.3918(4) 0.025(4) Uiso 1 1 d . . .
C13 C 0.1658(8) -0.3367(16) 0.3754(5) 0.046(6) Uani 1 1 d . . .
H13 H 0.193983 -0.324612 0.372520 0.055 Uiso 1 1 calc R . .
C14 C 0.1667(10) -0.362(2) 0.4017(6) 0.075(9) Uani 1 1 d . . .
H14 H 0.194602 -0.366780 0.416390 0.090 Uiso 1 1 calc R . .
C15 C 0.1255(12) -0.3813(17) 0.4074(7) 0.071(9) Uani 1 1 d . . .
H15 H 0.125064 -0.396228 0.425903 0.085 Uiso 1 1 calc R . .
C16 C 0.0845(10) -0.377(2) 0.3840(6) 0.063(8) Uani 1 1 d . . .
C17 C 0.0385(14) -0.395(2) 0.3863(8) 0.095(12) Uani 1 1 d . . .
H17 H 0.036031 -0.412597 0.404266 0.113 Uiso 1 1 calc R . .
C18 C 0.0010(12) -0.389(3) 0.3648(8) 0.096(12) Uani 1 1 d . . .
H18 H -0.027611 -0.399758 0.367133 0.116 Uiso 1 1 calc R . .
C19 C 0.0051(10) -0.3646(19) 0.3383(9) 0.078(10) Uani 1 1 d . . .
C20 C -0.0342(12) -0.356(3) 0.3148(9) 0.117(16) Uani 1 1 d . . .
H20 H -0.063196 -0.369755 0.316396 0.141 Uiso 1 1 calc R . .
C21 C -0.0287(10) -0.329(2) 0.2898(10) 0.102(14) Uani 1 1 d . . .
H21 H -0.054254 -0.325080 0.273433 0.122 Uiso 1 1 calc R . .
C22 C 0.0159(8) -0.304(2) 0.2874(6) 0.071(9) Uani 1 1 d . . .
H22 H 0.018147 -0.281483 0.269939 0.085 Uiso 1 1 calc R . .
C23 C 0.0483(8) -0.3394(16) 0.3350(6) 0.050(7) Uani 1 1 d . . .
C24 C 0.0888(9) -0.3474(15) 0.3584(6) 0.053(7) Uani 1 1 d . . .
C25 C 0.3997(7) 0.6976(14) 0.3724(4) 0.031(5) Uani 1 1 d . . .
H25 H 0.377103 0.705022 0.381448 0.038 Uiso 1 1 calc R . .
C26 C 0.3864(7) 0.7052(16) 0.3418(4) 0.040(6) Uani 1 1 d . . .
H26 H 0.356473 0.721443 0.331216 0.048 Uiso 1 1 calc R . .
C27 C 0.4194(8) 0.6878(17) 0.3282(5) 0.050(6) Uani 1 1 d . . .
H27 H 0.412408 0.688466 0.308191 0.060 Uiso 1 1 calc R . .
C28 C 0.4634(8) 0.6691(19) 0.3462(4) 0.051(7) Uani 1 1 d . . .
C29 C 0.5007(9) 0.653(2) 0.3333(5) 0.074(9) Uani 1 1 d . . .
H29 H 0.495093 0.651525 0.313379 0.089 Uiso 1 1 calc R . .
C30 C 0.5448(11) 0.639(2) 0.3524(6) 0.074(9) Uani 1 1 d . . .
H30 H 0.568764 0.630534 0.344617 0.089 Uiso 1 1 calc R . .
C31 C 0.5556(8) 0.6379(17) 0.3832(6) 0.053(7) Uani 1 1 d . . .
C32 C 0.5992(8) 0.6215(19) 0.4016(5) 0.057(7) Uani 1 1 d . . .
H32 H 0.623593 0.609662 0.394436 0.068 Uiso 1 1 calc R . .
C33 C 0.6056(8) 0.6231(19) 0.4308(6) 0.064(8) Uani 1 1 d . . .
H33 H 0.634932 0.617726 0.443915 0.077 Uiso 1 1 calc R . .
C34 C 0.5667(7) 0.6331(19) 0.4406(5) 0.058(7) Uani 1 1 d . . .
H34 H 0.570965 0.629098 0.460313 0.070 Uiso 1 1 calc R . .
C35 C 0.5187(7) 0.6463(16) 0.3944(4) 0.037(5) Uani 1 1 d . . .
C36 C 0.4729(7) 0.6670(14) 0.3752(4) 0.031(5) Uani 1 1 d . . .
C37 C 0.5840(7) 0.8617(17) 0.4749(5) 0.049(6) Uani 1 1 d . . .
H37 H 0.578454 0.860310 0.492655 0.059 Uiso 1 1 calc R . .
C38 C 0.6305(8) 0.8531(16) 0.4738(5) 0.048(6) Uani 1 1 d . . .
H38 H 0.654529 0.842619 0.490656 0.058 Uiso 1 1 calc R . .
C39 C 0.6387(8) 0.860(2) 0.4486(6) 0.068(9) Uani 1 1 d . . .
H39 H 0.668918 0.861931 0.448197 0.082 Uiso 1 1 calc R . .
C40 C 0.6013(8) 0.8654(16) 0.4219(5) 0.048(6) Uani 1 1 d . . .
C41 C 0.6059(8) 0.8694(19) 0.3944(5) 0.058(7) Uani 1 1 d . . .
H41 H 0.635032 0.865988 0.392273 0.069 Uiso 1 1 calc R . .
C42 C 0.5700(10) 0.8779(18) 0.3715(5) 0.059(7) Uani 1 1 d . . .
H42 H 0.573463 0.875317 0.353179 0.070 Uiso 1 1 calc R . .
C43 C 0.5242(10) 0.8916(14) 0.3747(5) 0.050(6) Uani 1 1 d . . .
C44 C 0.4849(10) 0.9050(18) 0.3514(5) 0.062(8) Uani 1 1 d . . .
H44 H 0.487106 0.905185 0.332792 0.074 Uiso 1 1 calc R . .
C45 C 0.4431(9) 0.9178(18) 0.3554(6) 0.058(7) Uani 1 1 d . . .
H45 H 0.416770 0.926455 0.339790 0.069 Uiso 1 1 calc R . .
C46 C 0.4410(8) 0.9176(18) 0.3841(6) 0.057(7) Uani 1 1 d . . .
H46 H 0.413334 0.930705 0.387646 0.068 Uiso 1 1 calc R . .
C47 C 0.5209(8) 0.8869(16) 0.4019(4) 0.040(6) Uani 1 1 d . . .
C48 C 0.5586(8) 0.8764(15) 0.4264(4) 0.041(6) Uani 1 1 d . . .
C49 C 0.0955(10) -0.125(2) 0.2740(6) 0.070(8) Uani 1 1 d . . .
C50 C 0.0798(16) -0.087(3) 0.2440(8) 0.16(2) Uani 1 1 d . . .
H50A H 0.049302 -0.062286 0.239951 0.234 Uiso 1 1 calc GR . .
H50B H 0.079675 -0.136756 0.230522 0.234 Uiso 1 1 calc GR . .
H50C H 0.100339 -0.038484 0.242066 0.234 Uiso 1 1 calc GR . .
C51 C 0.2098(7) -0.1935(15) 0.3226(4) 0.037(5) Uani 1 1 d . . .
C52 C 0.2579(6) -0.2076(13) 0.3208(4) 0.029(5) Uani 1 1 d . . .
H52A H 0.281797 -0.207358 0.339348 0.035 Uiso 1 1 calc R . .
H52B H 0.265797 -0.166954 0.307017 0.035 Uiso 1 1 calc R . .
C53 C 0.3935(7) 0.7887(17) 0.4365(4) 0.041(6) Uani 1 1 d . . .
C54 C 0.3427(7) 0.8017(16) 0.4336(5) 0.047(6) Uani 1 1 d . . .
H54A H 0.324285 0.774972 0.415674 0.070 Uiso 1 1 calc GR . .
H54B H 0.336024 0.867455 0.433920 0.070 Uiso 1 1 calc GR . .
H54C H 0.335904 0.770951 0.449375 0.070 Uiso 0.3336 1 calc GR . .
C55 C 0.4977(6) 0.7223(15) 0.4919(4) 0.033(5) Uani 1 1 d . . .
C56 C 0.5078(9) 0.6911(18) 0.5211(5) 0.057(7) Uani 1 1 d . . .
H56A H 0.540306 0.680885 0.529146 0.085 Uiso 1 1 calc GR . .
H56B H 0.491728 0.633559 0.521590 0.085 Uiso 1 1 calc GR . .
H56C H 0.498186 0.737956 0.532235 0.085 Uiso 1 1 calc GR . .
C57 C 0.2568(7) 0.0861(13) 0.2587(4) 0.033(5) Uani 1 1 d . . .
C58 C 0.2480(8) 0.0170(17) 0.2806(5) 0.052(6) Uiso 1 1 d . . .
H58A H 0.215660 0.003671 0.275499 0.078 Uiso 1 1 calc GR . .
H58B H 0.258199 0.044095 0.299562 0.078 Uiso 1 1 calc GR . .
H58C H 0.264537 -0.040131 0.280389 0.078 Uiso 1 1 calc GR . .
As1 As 0.29577(6) 0.29836(12) 0.37464(3) 0.0139(4) Uani 1 1 d . . .
Cu1 Cu 0.13921(9) -0.08465(19) 0.33397(6) 0.0385(6) Uani 1 1 d . . .
Cu2 Cu 0.11937(9) -0.2862(2) 0.31282(6) 0.0430(7) Uani 1 1 d . . .
Cu3 Cu 0.46600(8) 0.66677(18) 0.43171(5) 0.0330(6) Uani 1 1 d . . .
Cu4 Cu 0.48330(9) 0.87012(18) 0.44770(6) 0.0367(6) Uani 1 1 d . . .
Eu1 Eu 0.23033(3) 0.29253(7) 0.28554(2) 0.0253(2) Uani 1 1 d . . .
K1 K 0.22056(19) 0.5687(4) 0.29438(11) 0.0190(12) Uani 0.6664 1 d . . .
K2 K 0.3488(4) 0.5658(8) 0.4602(3) 0.022(3) Uani 0.3336 1 d . . .
N1 N 0.1690(6) -0.1051(12) 0.3764(4) 0.039(4) Uani 1 1 d . . .
N2 N 0.0813(5) -0.0993(15) 0.3450(4) 0.048(5) Uani 1 1 d . . .
N3 N 0.1281(6) -0.3269(14) 0.3525(4) 0.049(5) Uani 1 1 d . . .
N4 N 0.0530(6) -0.3125(13) 0.3092(5) 0.052(6) Uani 1 1 d . . .
N5 N 0.4411(5) 0.6811(11) 0.3883(3) 0.033(4) Uani 1 1 d . . .
N6 N 0.5254(5) 0.6477(12) 0.4234(3) 0.033(4) Uani 1 1 d . . .
N7 N 0.5496(5) 0.8715(12) 0.4512(3) 0.035(4) Uani 1 1 d . . .
N8 N 0.4785(6) 0.8985(13) 0.4061(4) 0.042(5) Uani 1 1 d . . .
O1 O 0.4448(4) 0.5088(9) 0.4237(3) 0.033(3) Uiso 1 1 d . . .
O2 O 0.4630(4) 0.1563(10) 0.4232(3) 0.036(3) Uiso 1 1 d . . .
O3 O 0.3876(4) 0.3093(10) 0.4869(3) 0.036(3) Uiso 1 1 d . . .
O4 O 0.4157(4) 0.3261(9) 0.4013(3) 0.030(3) Uiso 1 1 d . . .
O5 O 0.3825(4) 0.2225(9) 0.4342(3) 0.027(3) Uiso 1 1 d . . .
O6 O 0.3724(4) 0.4012(9) 0.4343(3) 0.027(3) Uiso 1 1 d . . .
O7 O 0.3935(4) 0.4761(9) 0.3667(3) 0.026(3) Uiso 1 1 d . . .
O8 O 0.3515(4) 0.5521(9) 0.4016(3) 0.030(3) Uiso 1 1 d . . .
O9 O 0.3012(4) 0.3842(9) 0.4554(3) 0.032(3) Uiso 1 1 d . . .
O10 O 0.3140(4) 0.1972(9) 0.4547(3) 0.026(3) Uiso 1 1 d . . .
O11 O 0.3779(4) 0.0728(9) 0.4000(3) 0.030(3) Uiso 1 1 d . . .
O12 O 0.4104(4) 0.1820(8) 0.3664(2) 0.022(3) Uiso 1 1 d . . .
O13 O 0.2124(4) 0.4595(10) 0.4419(3) 0.036(3) Uiso 1 1 d . . .
O14 O 0.2309(4) 0.2741(9) 0.4342(3) 0.027(3) Uiso 1 1 d . . .
O15 O 0.2368(4) 0.0778(9) 0.4415(3) 0.033(3) Uiso 1 1 d . . .
O16 O 0.2978(4) 0.0899(9) 0.4079(3) 0.027(3) Uiso 1 1 d . . .
O17 O 0.3129(5) -0.0656(10) 0.3751(3) 0.041(4) Uiso 1 1 d . . .
O18 O 0.3397(4) 0.0716(9) 0.3429(3) 0.032(3) Uiso 1 1 d . . .
O19 O 0.3822(4) 0.1587(10) 0.3049(3) 0.038(3) Uiso 1 1 d . . .
O20 O 0.3673(4) 0.3263(9) 0.3332(3) 0.027(3) Uiso 1 1 d . . .
O21 O 0.3610(4) 0.5022(9) 0.3055(3) 0.035(3) Uiso 1 1 d . . .
O22 O 0.3101(4) 0.5515(9) 0.3437(3) 0.027(3) Uiso 1 1 d . . .
O23 O 0.2725(4) 0.6612(9) 0.3785(3) 0.035(3) Uiso 1 1 d . . .
O24 O 0.2736(4) 0.4931(9) 0.4089(3) 0.028(3) Uiso 1 1 d . . .
O25 O 0.3318(4) 0.2140(8) 0.3718(3) 0.025(3) Uiso 1 1 d . . .
O26 O 0.2902(4) 0.2927(8) 0.4080(2) 0.021(3) Uiso 1 1 d . . .
O27 O 0.3216(4) 0.4001(8) 0.3726(2) 0.020(3) Uiso 1 1 d . . .
O28 O 0.2456(4) 0.2879(8) 0.3490(3) 0.024(3) Uiso 1 1 d . . .
O29 O 0.2037(4) 0.3829(9) 0.3880(3) 0.027(3) Uiso 1 1 d . . .
O30 O 0.2167(4) 0.1644(9) 0.3872(3) 0.028(3) Uiso 1 1 d . . .
O31 O 0.2551(4) 0.0894(9) 0.3526(3) 0.032(3) Uiso 1 1 d . . .
O32 O 0.2978(4) 0.2146(9) 0.3089(3) 0.030(3) Uiso 1 1 d . . .
O33 O 0.2851(4) 0.4033(9) 0.3094(3) 0.030(3) Uiso 1 1 d . . .
O34 O 0.2331(4) 0.4886(9) 0.3533(3) 0.028(3) Uiso 1 1 d . . .
O35 O 0.1362(4) 0.4591(9) 0.3397(3) 0.027(3) Uiso 1 1 d . . .
O36 O 0.1569(4) 0.0693(9) 0.3398(3) 0.028(3) Uiso 1 1 d . . .
O37 O 0.1617(4) 0.2665(8) 0.3442(3) 0.024(3) Uiso 1 1 d . . .
O38 O 0.1963(4) 0.1766(8) 0.3070(2) 0.024(3) Uiso 1 1 d . . .
O39 O 0.1864(4) 0.3862(9) 0.3074(3) 0.028(3) Uiso 1 1 d . . .
O40 O 0.2366(4) 0.1616(9) 0.2540(3) 0.026(3) Uiso 1 1 d . . .
O41 O 0.2867(4) 0.0660(9) 0.2465(3) 0.031(3) Uiso 1 1 d . . .
O42 O 0.1524(5) 0.2743(11) 0.2517(3) 0.052(4) Uiso 1 1 d . . .
O43 O 0.1958(5) -0.1145(11) 0.3253(3) 0.048(4) Uiso 1 1 d . . .
O44 O 0.1852(5) -0.2694(11) 0.3184(3) 0.048(4) Uiso 1 1 d . . .
O45 O 0.1056(5) -0.0686(12) 0.2939(3) 0.051(4) Uiso 1 1 d . . .
O46 O 0.1022(6) -0.2137(14) 0.2771(4) 0.071(5) Uiso 1 1 d . . .
O47 O 0.1224(5) -0.4204(12) 0.2904(4) 0.060(5) Uiso 1 1 d . . .
O48 O 0.4931(5) 0.8045(11) 0.4847(3) 0.042(4) Uiso 1 1 d . . .
O49 O 0.4948(5) 0.6565(10) 0.4725(3) 0.042(4) Uiso 1 1 d . . .
O50 O 0.4170(5) 0.8597(10) 0.4387(3) 0.038(3) Uiso 1 1 d . . .
O51 O 0.4086(5) 0.7060(10) 0.4373(3) 0.037(3) Uiso 1 1 d . . .
O52 O 0.4837(6) 1.0087(12) 0.4675(4) 0.066(5) Uiso 1 1 d . . .
O53 O 0.3073(14) 0.492(3) 0.5044(9) 0.089(13) Uiso 0.5 1 d . . .
O54 O 0.250000 0.236(5) 0.500000 0.10(2) Uiso 0.5 2 d S T P
O55 O 0.250000 0.019(2) 0.500000 0.094(9) Uiso 1 2 d S T P
O56 O 0.0435(10) 0.104(2) 0.2907(7) 0.166(12) Uiso 1 1 d . . .
O57 O 0.3316(8) 0.7903(18) 0.2540(6) 0.118(8) Uiso 1 1 d . . .
O58 O 0.3745(10) 0.951(2) 0.2843(7) 0.164(12) Uiso 1 1 d . . .
O59 O 0.3776(6) 0.0267(13) 0.4619(4) 0.069(5) Uiso 1 1 d . . .
O60 O 0.2937(7) 0.6423(16) 0.2754(5) 0.099(7) Uiso 1 1 d . . .
O61 O 0.4369(11) 0.512(2) 0.4934(7) 0.062(9) Uiso 0.5 1 d . . .
W1 W 0.39564(3) 0.45092(6) 0.40415(2) 0.02495(19) Uani 1 1 d . . .
W2 W 0.40896(3) 0.19175(6) 0.40397(2) 0.02400(18) Uani 1 1 d . . .
W3 W 0.35069(3) 0.30329(6) 0.45261(2) 0.02581(19) Uani 1 1 d . . .
W4 W 0.24296(3) 0.39665(6) 0.42407(2) 0.02463(19) Uani 1 1 d . . .
W5 W 0.25797(3) 0.16039(6) 0.42352(2) 0.02455(19) Uani 1 1 d . . .
W6 W 0.31528(3) 0.05367(6) 0.37443(2) 0.02456(18) Uani 1 1 d . . .
W7 W 0.35590(3) 0.19237(6) 0.32997(2) 0.02419(19) Uani 1 1 d . . .
W8 W 0.34025(3) 0.44673(6) 0.33029(2) 0.02453(19) Uani 1 1 d . . .
W9 W 0.28828(3) 0.54609(6) 0.37677(2) 0.02444(18) Uani 1 1 d . . .
W10 W 0.18479(2) 0.39378(5) 0.34380(2) 0.02241(18) Uani 1 1 d . . .
W11 W 0.19731(3) 0.15703(5) 0.34336(2) 0.02307(18) Uani 1 1 d . . .

loop_
_atom_site_aniso_label
_atom_site_aniso_U_11
_atom_site_aniso_U_22
_atom_site_aniso_U_33
_atom_site_aniso_U_23
_atom_site_aniso_U_13
_atom_site_aniso_U_12
C1 0.030(13) 0.043(14) 0.058(15) -0.012(12) 0.016(11) -0.008(10)
C3 0.051(17) 0.13(3) 0.024(12) -0.003(15) 0.008(12) 0.010(17)
C4 0.049(15) 0.039(14) 0.048(14) 0.005(11) 0.019(12) 0.016(11)
C5 0.08(2) 0.063(18) 0.067(18) 0.018(14) 0.061(17) 0.009(15)
C6 0.037(15) 0.068(18) 0.073(19) -0.001(14) 0.038(14) -0.017(13)
C7 0.035(13) 0.028(12) 0.075(17) 0.007(11) 0.042(13) 0.008(9)
C8 0.022(13) 0.08(2) 0.08(2) -0.013(16) 0.013(13) -0.005(12)
C9 0.042(15) 0.032(14) 0.09(2) 0.015(14) -0.009(14) 0.022(11)
C10 0.058(17) 0.033(14) 0.077(19) -0.003(13) 0.016(15) -0.016(12)
C11 0.033(13) 0.059(17) 0.050(15) 0.020(12) 0.017(11) 0.009(11)
C13 0.049(15) 0.045(15) 0.053(15) 0.018(12) 0.028(13) 0.018(11)
C14 0.08(2) 0.09(2) 0.051(18) 0.018(16) 0.002(16) 0.009(17)
C15 0.12(3) 0.030(15) 0.08(2) 0.016(14) 0.05(2) -0.009(15)
C16 0.060(19) 0.07(2) 0.069(19) 0.006(16) 0.035(17) 0.008(15)
C17 0.14(3) 0.06(2) 0.11(3) 0.03(2) 0.08(3) 0.01(2)
C18 0.07(2) 0.14(4) 0.09(3) 0.02(3) 0.05(2) 0.01(2)
C19 0.06(2) 0.034(16) 0.14(3) -0.015(18) 0.04(2) -0.002(14)
C20 0.05(2) 0.19(5) 0.12(3) -0.04(3) 0.03(2) -0.02(2)
C21 0.04(2) 0.05(2) 0.17(4) -0.04(2) -0.02(2) 0.005(15)
C22 0.025(14) 0.10(2) 0.063(18) -0.028(17) -0.017(12) 0.007(14)
C23 0.041(15) 0.038(14) 0.09(2) -0.023(13) 0.050(15) -0.014(11)
C24 0.057(17) 0.018(12) 0.09(2) -0.010(12) 0.028(16) -0.017(11)
C25 0.033(12) 0.029(12) 0.033(11) 0.000(9) 0.012(10) 0.004(9)
C26 0.026(12) 0.065(16) 0.020(10) 0.001(10) -0.008(9) -0.024(11)
C27 0.044(15) 0.066(18) 0.044(14) -0.006(12) 0.020(12) 0.001(12)
C28 0.039(14) 0.09(2) 0.023(11) -0.020(12) 0.007(10) -0.011(13)
C29 0.053(17) 0.13(3) 0.031(14) -0.003(16) 0.000(13) -0.003(17)
C30 0.09(2) 0.09(2) 0.060(19) -0.021(17) 0.049(18) 0.001(18)
C31 0.037(14) 0.050(16) 0.078(19) -0.025(14) 0.027(14) -0.015(11)
C32 0.030(13) 0.09(2) 0.051(16) -0.012(14) 0.013(12) 0.008(13)
C33 0.037(15) 0.08(2) 0.066(18) -0.010(15) -0.001(13) 0.021(13)
C34 0.026(13) 0.09(2) 0.048(15) -0.009(14) -0.002(11) 0.005(13)
C35 0.034(12) 0.058(15) 0.016(10) -0.004(10) 0.007(9) -0.001(10)
C36 0.028(11) 0.038(13) 0.024(10) 0.001(9) 0.005(9) 0.001(9)
C37 0.039(14) 0.065(18) 0.037(13) -0.019(12) 0.003(11) -0.006(12)
C38 0.035(14) 0.049(15) 0.061(16) 0.005(13) 0.014(12) -0.006(11)
C39 0.022(13) 0.12(3) 0.076(19) 0.041(18) 0.032(13) 0.011(14)
C40 0.047(15) 0.045(15) 0.053(15) 0.025(12) 0.019(12) -0.003(11)
C41 0.045(15) 0.09(2) 0.060(17) 0.011(15) 0.045(14) 0.002(14)
C42 0.08(2) 0.068(19) 0.026(13) 0.010(12) 0.019(13) -0.008(15)
C43 0.09(2) 0.010(11) 0.048(15) -0.009(10) 0.026(15) -0.013(12)
C44 0.09(2) 0.064(19) 0.038(14) 0.008(13) 0.023(15) -0.030(16)
C45 0.054(17) 0.055(17) 0.053(17) 0.019(13) 0.000(13) -0.004(13)
C46 0.032(14) 0.052(17) 0.08(2) -0.012(15) 0.015(14) -0.008(12)
C47 0.054(15) 0.052(15) 0.028(11) -0.004(10) 0.035(11) 0.002(11)
C48 0.060(16) 0.040(14) 0.022(11) 0.002(10) 0.009(11) 0.006(11)
C49 0.09(2) 0.08(2) 0.052(17) 0.006(16) 0.045(17) 0.014(17)
C50 0.28(6) 0.08(3) 0.08(3) -0.02(2) 0.02(3) 0.05(3)
C51 0.048(14) 0.033(12) 0.037(12) 0.022(10) 0.022(11) 0.007(10)
C52 0.029(11) 0.034(12) 0.024(10) 0.009(9) 0.010(9) 0.001(9)
C53 0.034(13) 0.062(17) 0.030(12) -0.007(11) 0.015(10) -0.002(11)
C54 0.025(12) 0.047(15) 0.061(16) 0.001(12) 0.003(11) 0.006(10)
C55 0.019(11) 0.046(14) 0.040(12) 0.006(10) 0.019(9) 0.007(9)
C56 0.070(18) 0.074(19) 0.031(13) -0.008(12) 0.021(13) -0.021(14)
C57 0.050(13) 0.017(10) 0.036(11) -0.013(9) 0.018(10) -0.016(9)
As1 0.0167(9) 0.0147(9) 0.0102(8) 0.0010(7) 0.0042(7) 0.0009(7)
Cu1 0.0394(16) 0.0404(16) 0.0384(15) -0.0024(12) 0.0157(13) -0.0018(12)
Cu2 0.0353(15) 0.0445(18) 0.0515(17) -0.0061(14) 0.0168(13) -0.0022(13)
Cu3 0.0329(14) 0.0396(16) 0.0259(13) -0.0044(11) 0.0080(11) -0.0019(11)
Cu4 0.0348(15) 0.0373(16) 0.0385(15) -0.0031(12) 0.0121(12) -0.0028(12)
Eu1 0.0279(5) 0.0287(6) 0.0200(5) -0.0004(4) 0.0081(4) -0.0006(4)
K1 0.020(3) 0.024(3) 0.018(3) -0.011(2) 0.014(2) -0.008(2)
K2 0.031(7) 0.015(6) 0.032(7) 0.015(5) 0.026(6) 0.011(5)
N1 0.036(11) 0.033(11) 0.046(11) 0.007(9) 0.008(9) -0.002(8)
N2 0.015(9) 0.083(16) 0.040(11) -0.010(10) -0.004(8) -0.010(9)
N3 0.019(10) 0.059(14) 0.072(14) -0.003(11) 0.019(10) -0.004(9)
N4 0.035(11) 0.036(12) 0.094(17) -0.035(11) 0.035(12) -0.008(9)
N5 0.027(10) 0.033(10) 0.035(10) 0.015(8) 0.004(8) 0.009(8)
N6 0.020(9) 0.049(11) 0.027(9) -0.007(8) 0.003(7) -0.002(8)
N7 0.032(10) 0.049(12) 0.023(9) 0.001(8) 0.006(8) -0.010(8)
N8 0.027(10) 0.043(12) 0.053(12) 0.015(9) 0.008(9) 0.009(8)
W1 0.0241(4) 0.0295(4) 0.0204(4) -0.0028(3) 0.0055(3) -0.0042(3)
W2 0.0216(4) 0.0297(4) 0.0201(4) -0.0003(3) 0.0055(3) 0.0023(3)
W3 0.0284(4) 0.0323(5) 0.0167(4) -0.0008(3) 0.0069(3) 0.0007(3)
W4 0.0271(4) 0.0298(5) 0.0187(4) -0.0019(3) 0.0095(3) 0.0026(3)
W5 0.0268(4) 0.0295(5) 0.0189(4) 0.0030(3) 0.0092(3) 0.0000(3)
W6 0.0246(4) 0.0259(4) 0.0230(4) -0.0008(3) 0.0070(3) 0.0017(3)
W7 0.0232(4) 0.0322(5) 0.0172(4) -0.0025(3) 0.0063(3) 0.0019(3)
W8 0.0257(4) 0.0289(4) 0.0191(4) 0.0002(3) 0.0071(3) -0.0040(3)
W9 0.0253(4) 0.0254(4) 0.0221(4) -0.0018(3) 0.0065(3) -0.0012(3)
W10 0.0224(4) 0.0261(4) 0.0196(4) -0.0004(3) 0.0078(3) 0.0011(3)
W11 0.0238(4) 0.0259(4) 0.0203(4) -0.0005(3) 0.0079(3) -0.0029(3)

loop_
_atom_type_symbol
_atom_type_description
_atom_type_scat_dispersion_real
_atom_type_scat_dispersion_imag
_atom_type_scat_source
C C 0.0033 0.0016 'International Tables Vol C Tables 4.2.6.8 and 6.1.1.4'
H H 0.0000 0.0000 'International Tables Vol C Tables 4.2.6.8 and 6.1.1.4'
As As 0.0499 2.0058 'International Tables Vol C Tables 4.2.6.8 and 6.1.1.4'
Cu Cu 0.3201 1.2651 'International Tables Vol C Tables 4.2.6.8 and 6.1.1.4'
Eu Eu -0.1578 3.6682 'International Tables Vol C Tables 4.2.6.8 and 6.1.1.4'
K K 0.2009 0.2494 'International Tables Vol C Tables 4.2.6.8 and 6.1.1.4'
N N 0.0061 0.0033 'International Tables Vol C Tables 4.2.6.8 and 6.1.1.4'
O O 0.0106 0.0060 'International Tables Vol C Tables 4.2.6.8 and 6.1.1.4'
W W -0.8490 6.8722 'International Tables Vol C Tables 4.2.6.8 and 6.1.1.4'

loop_
_geom_angle_atom_site_label_1
_geom_angle_atom_site_label_2
_geom_angle_atom_site_label_3
_geom_angle
_geom_angle_site_symmetry_1
_geom_angle_site_symmetry_3
N1 C1 C2 121(2) . .
C3 C2 C1 120(3) . .
C2 C3 C4 122(2) . .
C3 C4 C5 128(2) . .
C3 C4 C12 117(2) . .
C12 C4 C5 115(2) . .
C6 C5 C4 124(2) . .
C5 C6 C7 119(2) . .
C8 C7 C6 124(2) . .
C11 C7 C6 122(2) . .
C11 C7 C8 115(2) . .
C9 C8 C7 121(2) . .
C8 C9 C10 119(2) . .
N2 C10 C9 120(2) . .
C7 C11 C12 116(2) . .
N2 C11 C7 126(2) . .
N2 C11 C12 118.0(18) . .
C4 C12 C11 124.7(18) . .
C4 C12 N1 121.6(18) . .
N1 C12 C11 113.6(16) . .
C14 C13 N3 126(2) . .
C13 C14 C15 119(3) . .
C14 C15 C16 118(3) . .
C15 C16 C17 124(3) . .
C24 C16 C15 116(3) . .
C24 C16 C17 119(3) . .
C18 C17 C16 124(3) . .
C17 C18 C19 118(3) . .
C18 C19 C20 119(3) . .
C18 C19 C23 121(3) . .
C20 C19 C23 119(4) . .
C21 C20 C19 117(4) . .
C20 C21 C22 122(3) . .
N4 C22 C21 121(3) . .
C24 C23 C19 120(3) . .
N4 C23 C19 123(3) . .
N4 C23 C24 117(2) . .
C16 C24 C23 117(2) . .
N3 C24 C16 127(3) . .
N3 C24 C23 116(2) . .
N5 C25 C26 123.7(19) . .
C27 C26 C25 118.0(19) . .
C26 C27 C28 116(2) . .
C27 C28 C29 119(2) . .
C36 C28 C27 121(2) . .
C36 C28 C29 120(2) . .
C30 C29 C28 117(2) . .
C29 C30 C31 124(2) . .
C32 C31 C30 123(2) . .
C32 C31 C35 120(2) . .
C35 C31 C30 117(2) . .
C33 C32 C31 118(2) . .
C32 C33 C34 119(2) . .
N6 C34 C33 123(2) . .
C31 C35 C36 119.9(19) . .
N6 C35 C31 121(2) . .
N6 C35 C36 118.2(17) . .
C28 C36 C35 122.1(18) . .
N5 C36 C28 122.8(19) . .
N5 C36 C35 115.1(16) . .
N7 C37 C38 121(2) . .
C39 C38 C37 120(2) . .
C38 C39 C40 121(2) . .
C41 C40 C39 126(2) . .
C41 C40 C48 121(2) . .
C48 C40 C39 112(2) . .
C42 C41 C40 121(2) . .
C41 C42 C43 120(2) . .
C44 C43 C42 123(2) . .
C47 C43 C42 117(2) . .
C47 C43 C44 120(2) . .
C45 C44 C43 121(2) . .
C44 C45 C46 118(2) . .
N8 C46 C45 120(2) . .
C43 C47 C48 124(2) . .
C43 C47 N8 119(2) . .
N8 C47 C48 117.0(18) . .
C47 C48 C40 116.5(19) . .
N7 C48 C40 127(2) . .
N7 C48 C47 116(2) . .
O45 C49 C50 117(3) . .
O45 C49 O46 124(3) . .
O46 C49 C50 118(3) . .
O43 C51 C52 120.4(19) . .
O43 C51 O44 125(2) . .
O44 C51 C52 114.0(18) . .
C51 C52 K1 85.9(12) . 1_545
O50 C53 C54 117(2) . .
O50 C53 O51 125(2) . .
O51 C53 C54 118(2) . .
O48 C55 C56 124(2) . .
O48 C55 O49 120.2(19) . .
O49 C55 C56 116(2) . .
C58 C57 Eu1 176.0(14) . 7
O40 C57 C58 120.6(18) . .
O40 C57 Eu1 60.7(10) . 7
O40 C57 O41 120.3(18) . .
O41 C57 C58 119.0(18) . .
O41 C57 Eu1 60.1(10) . 7
O25 As1 O26 108.0(6) . .
O25 As1 O27 106.6(6) . .
O27 As1 O26 106.8(5) . .
O28 As1 O25 110.8(6) . .
O28 As1 O26 112.1(6) . .
O28 As1 O27 112.2(6) . .
N1 Cu1 Cu2 101.0(5) . .
N1 Cu1 N2 82.5(7) . .
N1 Cu1 O36 89.8(6) . .
N2 Cu1 Cu2 83.8(6) . .
N2 Cu1 O36 105.3(7) . .
O36 Cu1 Cu2 166.8(3) . .
O43 Cu1 Cu2 79.6(5) . .
O43 Cu1 N1 92.2(7) . .
O43 Cu1 N2 161.2(8) . .
O43 Cu1 O36 92.6(6) . .
O45 Cu1 Cu2 77.3(5) . .
O45 Cu1 N1 174.8(7) . .
O45 Cu1 N2 92.5(7) . .
O45 Cu1 O36 92.5(6) . .
O45 Cu1 O43 92.3(6) . .
Cu1 Cu2 K1 118.07(12) . 1_545
N3 Cu2 Cu1 89.6(6) . .
N3 Cu2 K1 100.6(5) . 1_545
N3 Cu2 N4 82.0(8) . .
N3 Cu2 O44 94.3(7) . .
N3 Cu2 O47 102.5(7) . .
N4 Cu2 Cu1 107.2(5) . .
N4 Cu2 K1 134.7(5) . 1_545
N4 Cu2 O47 89.4(6) . .
O44 Cu2 Cu1 75.4(5) . .
O44 Cu2 K1 43.2(5) . 1_545
O44 Cu2 N4 175.3(8) . .
O44 Cu2 O47 88.8(6) . .
O46 Cu2 Cu1 76.8(6) . .
O46 Cu2 K1 95.1(5) . 1_545
O46 Cu2 N3 162.8(8) . .
O46 Cu2 N4 91.9(9) . .
O46 Cu2 O44 92.5(7) . .
O46 Cu2 O47 93.4(7) . .
O47 Cu2 Cu1 160.8(4) . .
O47 Cu2 K1 45.5(4) . 1_545
N5 Cu3 Cu4 98.8(5) . .
N5 Cu3 O1 85.8(6) . .
N6 Cu3 Cu4 94.9(5) . .
N6 Cu3 N5 82.9(6) . .
N6 Cu3 O1 93.3(6) . .
O1 Cu3 Cu4 171.1(3) . .
O49 Cu3 Cu4 79.5(5) . .
O49 Cu3 N5 174.9(6) . .
O49 Cu3 N6 92.5(6) . .
O49 Cu3 O1 96.6(6) . .
O49 Cu3 O51 91.5(6) . .
O51 Cu3 Cu4 77.3(4) . .
O51 Cu3 N5 92.8(6) . .
O51 Cu3 N6 170.5(7) . .
O51 Cu3 O1 94.9(5) . .
N7 Cu4 Cu3 97.2(5) . .
N7 Cu4 N8 80.9(7) . .
N7 Cu4 O52 94.8(7) . .
N8 Cu4 Cu3 88.9(5) . .
N8 Cu4 O52 104.3(7) . .
O48 Cu4 Cu3 75.1(4) . .
O48 Cu4 N7 93.5(6) . .
O48 Cu4 N8 162.4(7) . .
O48 Cu4 O52 92.8(6) . .
O50 Cu4 Cu3 77.3(4) . .
O50 Cu4 N7 171.4(6) . .
O50 Cu4 N8 92.2(6) . .
O50 Cu4 O48 91.5(6) . .
O50 Cu4 O52 91.9(6) . .
O52 Cu4 Cu3 163.3(4) . .
C57 Eu1 O28 140.7(4) 7 .
C57 Eu1 W10 119.6(4) 7 .
C57 Eu1 W11 171.0(4) 7 .
O28 Eu1 W10 38.1(2) . .
O28 Eu1 W11 38.1(2) . .
O32 Eu1 C57 110.5(5) . 7
O32 Eu1 O28 69.3(4) . .
O32 Eu1 O33 71.6(4) . .
O32 Eu1 O38 83.9(4) . .
O32 Eu1 O39 126.5(4) . .
O32 Eu1 O40 73.4(4) . .
O32 Eu1 O40 89.7(4) . 7
O32 Eu1 O41 132.6(4) . 7
O32 Eu1 O42 144.4(5) . .
O32 Eu1 W10 106.9(3) . .
O32 Eu1 W11 77.9(3) . .
O33 Eu1 C57 74.0(5) . 7
O33 Eu1 O28 68.8(4) . .
O33 Eu1 O38 126.8(4) . .
O33 Eu1 O39 79.3(4) . .
O33 Eu1 O40 130.0(4) . .
O33 Eu1 O40 79.0(4) . 7
O33 Eu1 O41 75.2(4) . 7
O33 Eu1 O42 143.5(5) . .
O33 Eu1 W10 75.1(3) . .
O33 Eu1 W11 106.8(3) . .
O38 Eu1 C57 158.6(5) . 7
O38 Eu1 O28 58.4(4) . .
O38 Eu1 O39 79.0(4) . .
O38 Eu1 O40 148.7(4) . 7
O38 Eu1 O40 82.7(4) . .
O38 Eu1 O41 143.5(4) . 7
O38 Eu1 O42 75.9(5) . .
O38 Eu1 W10 67.9(3) . .
O38 Eu1 W11 20.3(3) . .
O39 Eu1 C57 102.9(5) . 7
O39 Eu1 O28 58.5(4) . .
O39 Eu1 O40 127.8(4) . 7
O39 Eu1 O40 150.7(4) . .
O39 Eu1 O41 77.7(4) . 7
O39 Eu1 O42 78.1(5) . .
O39 Eu1 W10 20.5(3) . .
O39 Eu1 W11 68.8(3) . .
O40 Eu1 C57 86.3(5) . 7
O40 Eu1 C57 25.1(5) 7 7
O40 Eu1 O28 127.7(4) . .
O40 Eu1 O28 145.6(4) 7 .
O40 Eu1 O40 66.1(5) . 7
O40 Eu1 O41 105.3(4) . 7
O40 Eu1 W10 142.6(3) 7 .
O40 Eu1 W10 150.3(3) . .
O40 Eu1 W11 99.5(3) . .
O40 Eu1 W11 163.4(3) 7 .
O41 Eu1 C57 26.0(5) 7 7
O41 Eu1 O28 126.9(4) 7 .
O41 Eu1 O40 51.0(4) 7 7
O41 Eu1 W10 96.0(3) 7 .
O41 Eu1 W11 145.1(3) 7 .
O42 Eu1 C57 83.6(5) . 7
O42 Eu1 O28 120.3(4) . .
O42 Eu1 O40 92.8(4) . 7
O42 Eu1 O40 75.3(5) . .
O42 Eu1 O41 72.2(5) . 7
O42 Eu1 W10 92.3(3) . .
O42 Eu1 W11 91.2(4) . .
W11 Eu1 W10 53.13(2) . .
C52 K1 W9 71.8(3) 1_565 .
C52 K1 W10 119.0(3) 1_565 .
O22 K1 C52 70.7(4) . 1_565
O22 K1 O57 140.4(5) . 7_565
O22 K1 W9 28.7(2) . .
O22 K1 W10 79.3(3) . .
O33 K1 C52 120.5(4) . 1_565
O33 K1 O22 51.9(3) . .
O33 K1 O57 145.9(5) . 7_565
O33 K1 W9 65.6(3) . .
O33 K1 W10 68.4(3) . .
O34 K1 C52 93.7(4) . 1_565
O34 K1 O22 52.8(3) . .
O34 K1 O33 65.7(3) . .
O34 K1 O57 148.0(5) . 7_565
O34 K1 W9 28.2(2) . .
O34 K1 W10 30.0(2) . .
O39 K1 C52 145.6(4) . 1_565
O39 K1 O22 93.0(4) . .
O39 K1 O33 60.4(3) . .
O39 K1 O34 53.7(3) . .
O39 K1 O47 68.9(4) . 1_565
O39 K1 O57 126.6(5) . 7_565
O39 K1 W9 79.6(3) . .
O39 K1 W10 26.6(2) . .
O41 K1 C52 148.8(4) 7 1_565
O41 K1 O22 111.7(4) 7 .
O41 K1 O33 61.8(4) 7 .
O41 K1 O34 112.8(4) 7 .
O41 K1 O39 65.1(4) 7 .
O41 K1 O44 152.5(5) 7 1_565
O41 K1 O47 97.8(5) 7 1_565
O41 K1 O57 89.7(6) 7 7_565
O41 K1 O60 85.4(5) 7 .
O41 K1 W9 126.0(3) 7 .
O41 K1 W10 91.4(3) 7 .
O44 K1 C52 41.9(4) 1_565 1_565
O44 K1 O22 95.8(4) 1_565 .
O44 K1 O33 144.1(4) 1_565 .
O44 K1 O34 82.7(4) 1_565 .
O44 K1 O39 114.3(4) 1_565 .
O44 K1 O47 59.6(5) 1_565 1_565
O44 K1 O57 68.3(6) 1_565 7_565
O44 K1 W9 78.5(3) 1_565 .
O44 K1 W10 92.9(3) 1_565 .
O47 K1 C52 100.8(5) 1_565 1_565
O47 K1 O22 134.9(4) 1_565 .
O47 K1 O33 129.3(4) 1_565 .
O47 K1 O34 85.0(4) 1_565 .
O47 K1 O57 69.1(6) 1_565 7_565
O47 K1 W9 106.2(3) 1_565 .
O47 K1 W10 66.3(3) 1_565 .
O57 K1 C52 74.0(6) 7_565 1_565
O57 K1 W9 143.9(5) 7_565 .
O57 K1 W10 135.1(5) 7_565 .
O60 K1 C52 65.5(5) . 1_565
O60 K1 O22 71.4(5) . .
O60 K1 O33 81.2(5) . .
O60 K1 O34 124.3(5) . .
O60 K1 O39 139.1(5) . .
O60 K1 O44 105.0(6) . 1_565
O60 K1 O47 146.8(6) . 1_565
O60 K1 O57 77.9(6) . 7_565
O60 K1 W9 98.0(5) . .
O60 K1 W10 146.9(5) . .
W10 K1 W9 57.99(8) . .
O6 K2 O8 54.6(4) . .
O6 K2 O9 55.1(4) . .
O6 K2 O24 65.4(4) . .
O6 K2 O51 96.5(5) . .
O6 K2 O53 104.3(9) . .
O6 K2 W1 29.8(3) . .
O6 K2 W3 29.2(3) . .
O6 K2 W4 65.8(3) . .
O6 K2 W9 65.6(3) . .
O8 K2 O9 91.4(5) . .
O8 K2 O24 53.3(4) . .
O8 K2 O51 59.6(4) . .
O8 K2 O53 146.2(10) . .
O8 K2 W1 30.0(3) . .
O8 K2 W3 80.2(4) . .
O8 K2 W4 77.8(4) . .
O8 K2 W9 28.3(3) . .
O9 K2 O24 53.0(4) . .
O9 K2 O51 149.3(5) . .
O9 K2 O53 56.1(9) . .
O9 K2 W1 81.4(4) . .
O9 K2 W3 30.6(3) . .
O9 K2 W4 28.1(3) . .
O9 K2 W9 77.8(4) . .
O24 K2 O51 107.7(5) . .
O24 K2 W1 67.5(3) . .
O24 K2 W3 66.9(3) . .
O24 K2 W4 27.9(3) . .
O24 K2 W9 28.2(2) . .
O51 K2 W1 68.4(3) . .
O51 K2 W3 124.8(4) . .
O51 K2 W4 135.4(4) . .
O51 K2 W9 79.6(3) . .
O53 K2 O24 95.3(9) . .
O53 K2 O51 154.0(10) . .
O53 K2 W1 134.0(9) . .
O53 K2 W3 75.2(8) . .
O53 K2 W4 68.9(8) . .
O53 K2 W9 123.2(9) . .
O61 K2 O6 72.6(8) . .
O61 K2 O8 103.8(8) . .
O61 K2 O9 99.9(8) . .
O61 K2 O24 137.9(9) . .
O61 K2 O51 79.4(8) . .
O61 K2 O53 92.0(11) . .
O61 K2 W1 77.8(7) . .
O61 K2 W3 75.1(8) . .
O61 K2 W4 126.8(8) . .
O61 K2 W9 130.2(8) . .
W1 K2 W4 81.8(2) . .
W1 K2 W9 52.46(15) . .
W3 K2 W1 58.84(17) . .
W3 K2 W4 52.39(16) . .
W3 K2 W9 81.0(2) . .
W9 K2 W4 55.84(17) . .
C1 N1 C12 118.4(18) . .
C1 N1 Cu1 129.0(15) . .
C12 N1 Cu1 112.4(12) . .
C10 N2 C11 119(2) . .
C10 N2 Cu1 127.7(18) . .
C11 N2 Cu1 113.3(14) . .
C13 N3 C24 113(2) . .
C13 N3 Cu2 132.4(15) . .
C24 N3 Cu2 114.2(17) . .
C22 N4 C23 118(2) . .
C22 N4 Cu2 131(2) . .
C23 N4 Cu2 111.1(17) . .
C25 N5 C36 118.0(17) . .
C25 N5 Cu3 129.2(14) . .
C36 N5 Cu3 112.8(12) . .
C34 N6 C35 118.3(18) . .
C34 N6 Cu3 130.9(15) . .
C35 N6 Cu3 110.8(13) . .
C37 N7 C48 118.3(19) . .
C37 N7 Cu4 126.9(15) . .
C48 N7 Cu4 114.6(15) . .
C46 N8 C47 121(2) . .
C46 N8 Cu4 128.5(16) . .
C47 N8 Cu4 109.9(13) . .
W1 O1 Cu3 134.6(7) . .
W1 O4 W2 151.4(7) . .
W3 O5 W2 152.9(7) . .
W1 O6 K2 103.5(5) . .
W3 O6 K2 103.1(5) . .
W3 O6 W1 152.7(7) . .
W1 O7 W8 126.5(6) . .
W1 O8 K2 102.4(5) . .
W9 O8 K2 107.0(5) . .
W9 O8 W1 123.0(7) . .
W3 O9 K2 98.7(5) . .
W3 O9 W4 122.8(6) . .
W4 O9 K2 106.9(6) . .
W3 O10 W5 123.7(6) . .
W2 O11 W6 122.9(7) . .
W2 O12 W7 126.5(6) . .
W4 O14 W5 124.5(6) . .
W5 O16 W6 148.3(7) . .
W6 O18 W7 125.1(7) . .
W8 O20 W7 145.6(7) . .
W8 O22 K1 101.5(5) . .
W9 O22 K1 101.8(5) . .
W9 O22 W8 124.3(6) . .
W4 O24 K2 105.2(5) . .
W9 O24 K2 103.4(5) . .
W9 O24 W4 149.1(7) . .
As1 O25 W2 125.4(6) . .
As1 O25 W6 122.7(6) . .
As1 O25 W7 123.3(6) . .
W6 O25 W2 91.2(4) . .
W6 O25 W7 92.8(4) . .
W7 O25 W2 92.3(4) . .
As1 O26 W3 126.5(6) . .
As1 O26 W4 122.8(6) . .
As1 O26 W5 121.4(6) . .
W4 O26 W3 92.4(4) . .
W5 O26 W3 92.4(4) . .
W5 O26 W4 92.2(4) . .
As1 O27 W1 126.1(6) . .
As1 O27 W8 122.3(6) . .
As1 O27 W9 122.5(6) . .
W8 O27 W1 92.3(4) . .
W9 O27 W1 91.5(4) . .
W9 O27 W8 93.0(4) . .
As1 O28 Eu1 126.3(5) . .
As1 O28 W10 122.8(6) . .
As1 O28 W11 124.3(6) . .
W10 O28 Eu1 90.3(4) . .
W11 O28 Eu1 90.2(4) . .
W11 O28 W10 92.9(4) . .
W4 O29 W10 153.8(7) . .
W5 O30 W11 154.5(7) . .
W6 O31 W11 157.5(7) . .
W7 O32 Eu1 161.4(7) . .
Eu1 O33 K1 95.3(4) . .
W8 O33 Eu1 157.3(7) . .
W8 O33 K1 107.4(5) . .
W9 O34 K1 103.8(5) . .
W9 O34 W10 155.0(7) . .
W10 O34 K1 99.8(5) . .
W11 O36 Cu1 148.4(7) . .
W11 O37 W10 123.3(6) . .
W11 O38 Eu1 132.3(6) . .
Eu1 O39 K1 96.6(4) . .
W10 O39 Eu1 132.1(6) . .
W10 O39 K1 106.2(5) . .
C57 O40 Eu1 94.2(11) . 7
C57 O40 Eu1 132.9(12) . .
Eu1 O40 Eu1 113.9(5) . 7
C57 O41 Eu1 93.9(11) . 7
C57 O41 K1 126.4(11) . 7
Eu1 O41 K1 99.1(4) 7 7
C51 O43 Cu1 125.9(14) . .
C51 O44 Cu2 130.1(14) . .
C51 O44 K1 116.9(13) . 1_545
Cu2 O44 K1 109.6(6) . 1_545
C49 O45 Cu1 130.5(19) . .
C49 O46 Cu2 128.1(18) . .
Cu2 O47 K1 102.0(6) . 1_545
C55 O48 Cu4 133.8(14) . .
C55 O49 Cu3 126.7(14) . .
C53 O50 Cu4 128.6(15) . .
C53 O51 Cu3 127.2(14) . .
C53 O51 K2 111.0(12) . .
Cu3 O51 K2 121.1(6) . .
O1 W1 K2 81.7(5) . .
O1 W1 O4 104.1(6) . .
O1 W1 O6 102.5(5) . .
O1 W1 O7 102.4(6) . .
O1 W1 O8 98.6(6) . .
O1 W1 O27 168.5(5) . .
O4 W1 K2 130.9(4) . .
O4 W1 O6 85.1(5) . .
O4 W1 O8 156.7(5) . .
O4 W1 O27 86.1(5) . .
O6 W1 K2 46.8(4) . .
O6 W1 O8 85.1(5) . .
O6 W1 O27 83.3(4) . .
O7 W1 K2 135.8(4) . .
O7 W1 O4 91.4(5) . .
O7 W1 O6 155.0(5) . .
O7 W1 O8 88.7(5) . .
O7 W1 O27 71.7(4) . .
O8 W1 K2 47.6(4) . .
O8 W1 O27 71.8(5) . .
O27 W1 K2 95.7(3) . .
O2 W2 O4 103.0(6) . .
O2 W2 O5 102.2(6) . .
O2 W2 O11 99.2(6) . .
O2 W2 O12 101.9(6) . .
O2 W2 O25 169.0(5) . .
O4 W2 O25 85.9(5) . .
O5 W2 O4 84.6(5) . .
O5 W2 O25 84.8(5) . .
O11 W2 O4 157.6(5) . .
O11 W2 O5 88.1(5) . .
O11 W2 O25 72.3(5) . .
O12 W2 O4 88.4(5) . .
O12 W2 O5 155.8(5) . .
O12 W2 O11 89.7(5) . .
O12 W2 O25 71.6(4) . .
O3 W3 K2 83.1(5) . .
O3 W3 O5 102.3(6) . .
O3 W3 O6 101.7(6) . .
O3 W3 O9 101.4(6) . .
O3 W3 O10 102.1(6) . .
O3 W3 O26 171.3(5) . .
O5 W3 K2 132.5(4) . .
O5 W3 O9 156.3(5) . .
O5 W3 O10 86.4(5) . .
O5 W3 O26 84.2(5) . .
O6 W3 K2 47.7(4) . .
O6 W3 O5 85.5(5) . .
O6 W3 O9 89.3(5) . .
O6 W3 O10 155.9(5) . .
O6 W3 O26 84.5(5) . .
O9 W3 K2 50.6(4) . .
O9 W3 O26 72.3(5) . .
O10 W3 K2 139.3(4) . .
O10 W3 O9 89.1(5) . .
O10 W3 O26 72.2(5) . .
O26 W3 K2 97.0(3) . .
O9 W4 K2 45.0(4) . .
O9 W4 O26 72.5(5) . .
O13 W4 K2 87.4(5) . .
O13 W4 O9 99.3(6) . .
O13 W4 O14 100.0(6) . .
O13 W4 O24 103.0(6) . .
O13 W4 O26 168.7(5) . .
O13 W4 O29 104.1(6) . .
O14 W4 K2 130.1(4) . .
O14 W4 O9 85.3(5) . .
O14 W4 O24 156.4(5) . .
O14 W4 O26 72.1(4) . .
O24 W4 K2 46.8(4) . .
O24 W4 O9 86.0(5) . .
O24 W4 O26 84.4(5) . .
O26 W4 K2 91.7(3) . .
O29 W4 K2 134.6(4) . .
O29 W4 O9 156.6(5) . .
O29 W4 O14 91.6(5) . .
O29 W4 O24 87.8(5) . .
O29 W4 O26 84.4(5) . .
O10 W5 O26 71.6(4) . .
O14 W5 O10 85.1(5) . .
O14 W5 O26 71.0(4) . .
O15 W5 O10 99.5(6) . .
O15 W5 O14 100.3(6) . .
O15 W5 O16 103.2(6) . .
O15 W5 O26 167.6(5) . .
O15 W5 O30 105.0(6) . .
O16 W5 O10 86.4(5) . .
O16 W5 O14 156.0(5) . .
O16 W5 O26 85.0(5) . .
O30 W5 O10 155.5(5) . .
O30 W5 O14 90.4(5) . .
O30 W5 O16 88.2(5) . .
O30 W5 O26 84.2(5) . .
O11 W6 O25 73.4(5) . .
O16 W6 O11 84.0(5) . .
O16 W6 O25 84.5(5) . .
O17 W6 O11 99.5(6) . .
O17 W6 O16 103.0(6) . .
O17 W6 O18 100.3(6) . .
O17 W6 O25 169.3(5) . .
O17 W6 O31 103.9(6) . .
O18 W6 O11 86.9(5) . .
O18 W6 O16 156.0(5) . .
O18 W6 O25 71.6(5) . .
O31 W6 O11 156.0(6) . .
O31 W6 O16 85.9(5) . .
O31 W6 O18 93.7(5) . .
O31 W6 O25 84.0(5) . .
O12 W7 O25 69.6(4) . .
O18 W7 O12 82.9(5) . .
O18 W7 O25 70.3(5) . .
O19 W7 O12 99.3(5) . .
O19 W7 O18 101.6(6) . .
O19 W7 O20 102.8(6) . .
O19 W7 O25 166.6(5) . .
O19 W7 O32 103.9(6) . .
O20 W7 O12 85.6(5) . .
O20 W7 O18 154.4(5) . .
O20 W7 O25 84.2(5) . .
O32 W7 O12 156.8(5) . .
O32 W7 O18 92.0(6) . .
O32 W7 O20 89.6(5) . .
O32 W7 O25 87.3(5) . .
O7 W8 K1 132.6(3) . .
O7 W8 O27 69.4(4) . .
O20 W8 K1 139.3(4) . .
O20 W8 O7 84.7(5) . .
O20 W8 O22 154.5(5) . .
O20 W8 O27 84.1(4) . .
O21 W8 K1 88.8(4) . .
O21 W8 O7 98.4(5) . .
O21 W8 O20 102.9(6) . .
O21 W8 O22 101.2(6) . .
O21 W8 O27 165.6(5) . .
O21 W8 O33 104.3(6) . .
O22 W8 K1 49.2(4) . .
O22 W8 O7 83.5(5) . .
O22 W8 O27 70.6(4) . .
O27 W8 K1 94.1(3) . .
O33 W8 K1 46.9(4) . .
O33 W8 O7 157.2(5) . .
O33 W8 O20 92.4(6) . .
O33 W8 O22 89.7(5) . .
O33 W8 O27 87.8(5) . .
K1 W9 K2 170.51(18) . .
O8 W9 K1 138.1(4) . .
O8 W9 K2 44.8(4) . .
O8 W9 O27 73.6(5) . .
O22 W9 K1 49.5(4) . .
O22 W9 K2 133.6(4) . .
O22 W9 O8 89.1(5) . .
O22 W9 O27 72.1(4) . .
O23 W9 K1 84.5(4) . .
O23 W9 K2 86.0(5) . .
O23 W9 O8 99.7(6) . .
O23 W9 O22 100.2(6) . .
O23 W9 O24 101.4(6) . .
O23 W9 O27 169.6(5) . .
O23 W9 O34 103.3(6) . .
O24 W9 K1 133.4(4) . .
O24 W9 K2 48.4(4) . .
O24 W9 O8 87.0(5) . .
O24 W9 O22 158.4(5) . .
O24 W9 O27 86.4(5) . .
O24 W9 O34 86.2(5) . .
O27 W9 K1 95.2(3) . .
O27 W9 K2 94.2(3) . .
O34 W9 K1 48.0(4) . .
O34 W9 K2 134.4(4) . .
O34 W9 O8 156.9(5) . .
O34 W9 O22 89.2(5) . .
O34 W9 O27 84.0(5) . .
Eu1 W10 K1 62.71(8) . .
O28 W10 Eu1 51.5(3) . .
O28 W10 K1 96.7(3) . .
O29 W10 Eu1 134.6(3) . .
O29 W10 K1 131.3(3) . .
O29 W10 O28 83.1(4) . .
O34 W10 Eu1 91.0(3) . .
O34 W10 K1 50.2(4) . .
O34 W10 O28 84.5(5) . .
O34 W10 O29 81.6(5) . .
O35 W10 Eu1 128.4(4) . .
O35 W10 K1 88.6(4) . .
O35 W10 O28 172.9(5) . .
O35 W10 O29 96.9(5) . .
O35 W10 O34 102.5(5) . .
O35 W10 O37 101.8(5) . .
O35 W10 O39 101.6(6) . .
O37 W10 Eu1 82.6(3) . .
O37 W10 K1 141.5(3) . .
O37 W10 O28 71.2(4) . .
O37 W10 O29 84.6(5) . .
O37 W10 O34 153.3(5) . .
O39 W10 Eu1 27.5(4) . .
O39 W10 K1 47.3(4) . .
O39 W10 O28 78.9(5) . .
O39 W10 O29 161.3(5) . .
O39 W10 O34 91.6(5) . .
O39 W10 O37 94.2(5) . .
O28 W11 Eu1 51.7(3) . .
O30 W11 Eu1 133.9(3) . .
O30 W11 O28 82.3(5) . .
O31 W11 Eu1 89.7(4) . .
O31 W11 O28 82.7(5) . .
O31 W11 O30 80.3(5) . .
O36 W11 Eu1 129.6(4) . .
O36 W11 O28 173.3(5) . .
O36 W11 O30 96.5(5) . .
O36 W11 O31 103.6(6) . .
O36 W11 O37 101.4(5) . .
O36 W11 O38 102.6(6) . .
O37 W11 Eu1 83.3(3) . .
O37 W11 O28 71.9(4) . .
O37 W11 O30 85.4(5) . .
O37 W11 O31 152.3(5) . .
O38 W11 Eu1 27.4(4) . .
O38 W11 O28 79.1(5) . .
O38 W11 O30 160.7(5) . .
O38 W11 O31 92.6(5) . .
O38 W11 O37 93.3(5) . .

loop_
_geom_bond_atom_site_label_1
_geom_bond_atom_site_label_2
_geom_bond_distance
_geom_bond_site_symmetry_2
C1 C2 1.38(3) .
C1 N1 1.30(2) .
C2 C3 1.35(3) .
C3 C4 1.35(3) .
C4 C5 1.43(3) .
C4 C12 1.35(3) .
C5 C6 1.33(3) .
C6 C7 1.42(3) .
C7 C8 1.41(3) .
C7 C11 1.37(3) .
C8 C9 1.34(3) .
C9 C10 1.46(3) .
C10 N2 1.29(3) .
C11 C12 1.44(3) .
C11 N2 1.34(3) .
C12 N1 1.43(2) .
C13 C14 1.32(3) .
C13 N3 1.34(3) .
C14 C15 1.40(4) .
C15 C16 1.41(4) .
C16 C17 1.47(4) .
C16 C24 1.36(3) .
C17 C18 1.30(4) .
C18 C19 1.37(4) .
C19 C20 1.39(5) .
C19 C23 1.42(3) .
C20 C21 1.34(5) .
C21 C22 1.44(4) .
C22 N4 1.30(3) .
C23 C24 1.41(3) .
C23 N4 1.36(3) .
C24 N3 1.35(3) .
C25 C26 1.42(3) .
C25 N5 1.29(2) .
C26 C27 1.39(3) .
C27 C28 1.39(3) .
C28 C29 1.48(3) .
C28 C36 1.35(3) .
C29 C30 1.39(4) .
C30 C31 1.43(3) .
C31 C32 1.38(3) .
C31 C35 1.40(3) .
C32 C33 1.37(3) .
C33 C34 1.41(3) .
C34 N6 1.30(2) .
C35 C36 1.45(3) .
C35 N6 1.36(2) .
C36 N5 1.33(2) .
C37 C38 1.44(3) .
C37 N7 1.31(2) .
C38 C39 1.33(3) .
C39 C40 1.45(3) .
C40 C41 1.38(3) .
C40 C48 1.40(3) .
C41 C42 1.31(3) .
C42 C43 1.47(3) .
C43 C44 1.39(3) .
C43 C47 1.36(3) .
C44 C45 1.36(3) .
C45 C46 1.42(3) .
C46 N8 1.34(3) .
C47 C48 1.39(3) .
C47 N8 1.38(2) .
C48 N7 1.32(2) .
C49 C50 1.49(4) .
C49 O45 1.22(3) .
C49 O46 1.28(3) .
C51 C52 1.51(3) .
C51 O43 1.22(2) .
C51 O44 1.30(2) .
C52 K1 3.50(2) 1_545
C53 C54 1.53(3) .
C53 O50 1.23(2) .
C53 O51 1.26(3) .
C55 C56 1.43(3) .
C55 O48 1.22(2) .
C55 O49 1.31(2) .
C57 C58 1.53(3) .
C57 Eu1 2.88(2) 7
C57 O40 1.23(2) .
C57 O41 1.27(2) .
As1 O25 1.664(12) .
As1 O26 1.684(11) .
As1 O27 1.669(11) .
As1 O28 1.659(12) .
Cu1 Cu2 3.049(4) .
Cu1 N1 2.006(18) .
Cu1 N2 2.012(17) .
Cu1 O36 2.257(13) .
Cu1 O43 1.947(15) .
Cu1 O45 1.919(16) .
Cu2 K1 4.041(6) 1_545
Cu2 N3 1.95(2) .
Cu2 N4 2.017(17) .
Cu2 O44 1.960(15) .
Cu2 O46 1.948(19) .
Cu2 O47 2.217(17) .
Cu3 Cu4 3.005(4) .
Cu3 N5 2.024(16) .
Cu3 N6 1.996(15) .
Cu3 O1 2.341(14) .
Cu3 O49 1.914(15) .
Cu3 O51 1.936(14) .
Cu4 N7 1.978(16) .
Cu4 N8 2.022(18) .
Cu4 O48 1.966(15) .
Cu4 O50 1.941(14) .
Cu4 O52 2.195(18) .
Eu1 O28 2.977(12) .
Eu1 O32 2.312(13) .
Eu1 O33 2.334(13) .
Eu1 O38 2.360(11) .
Eu1 O39 2.362(12) .
Eu1 O40 2.458(12) .
Eu1 O40 2.518(12) 7
Eu1 O41 2.503(13) 7
Eu1 O42 2.458(16) .
Eu1 W10 3.8020(11) .
Eu1 W11 3.7928(12) .
K1 O22 3.044(13) .
K1 O33 3.015(14) .
K1 O34 2.998(13) .
K1 O39 2.941(14) .
K1 O41 2.723(14) 7
K1 O44 2.938(16) 1_565
K1 O47 2.949(17) 1_565
K1 O57 3.13(3) 7_565
K1 O60 2.87(2) .
K1 W9 3.918(6) .
K1 W10 3.845(5) .
K2 O6 2.857(16) .
K2 O8 2.885(16) .
K2 O9 2.942(17) .
K2 O24 3.011(18) .
K2 O51 3.135(17) .
K2 O53 3.00(4) .
K2 O61 2.79(4) .
K2 W1 3.814(11) .
K2 W3 3.761(11) .
K2 W4 3.983(12) .
K2 W9 3.919(12) .
O1 W1 1.723(13) .
O2 W2 1.706(13) .
O3 W3 1.706(13) .
O4 W1 1.900(13) .
O4 W2 1.934(13) .
O5 W2 1.932(12) .
O5 W3 1.898(12) .
O6 W1 1.947(12) .
O6 W3 1.882(12) .
O7 W1 1.838(12) .
O7 W8 2.046(12) .
O8 W1 1.951(12) .
O8 W9 1.941(12) .
O9 W3 1.938(12) .
O9 W4 1.963(13) .
O10 W3 1.902(12) .
O10 W5 1.979(12) .
O11 W2 1.924(13) .
O11 W6 1.954(12) .
O12 W2 1.846(11) .
O12 W7 2.031(11) .
O13 W4 1.710(13) .
O14 W4 1.880(12) .
O14 W5 1.960(12) .
O15 W5 1.707(13) .
O16 W5 1.907(12) .
O16 W6 1.931(12) .
O17 W6 1.702(15) .
O18 W6 1.916(12) .
O18 W7 1.947(13) .
O19 W7 1.720(13) .
O20 W7 1.938(12) .
O20 W8 1.890(12) .
O21 W8 1.716(13) .
O22 W8 1.966(12) .
O22 W9 1.923(11) .
O23 W9 1.719(13) .
O24 W4 1.933(12) .
O24 W9 1.906(12) .
O25 W2 2.418(12) .
O25 W6 2.351(12) .
O25 W7 2.386(11) .
O26 W3 2.384(11) .
O26 W4 2.362(11) .
O26 W5 2.356(11) .
O27 W1 2.421(11) .
O27 W8 2.389(11) .
O27 W9 2.352(11) .
O28 W10 2.346(12) .
O28 W11 2.341(12) .
O29 W4 1.807(12) .
O29 W10 2.054(12) .
O30 W5 1.828(12) .
O30 W11 2.035(12) .
O31 W6 1.890(13) .
O31 W11 1.938(12) .
O32 W7 1.783(12) .
O33 W8 1.790(12) .
O34 W9 1.906(12) .
O34 W10 1.950(12) .
O35 W10 1.710(12) .
O36 W11 1.728(12) .
O37 W10 1.949(12) .
O37 W11 1.909(12) .
O38 W11 1.778(11) .
O39 W10 1.791(12) .
